data_7008309
loop_
_publ_author_name
'Kim, Kwan Mook'
'Lee, Dongwon'
'Seo, Mi Sook'
'Park, Hyunjung'
'Song, Rita'
'Jun, Moo-Jin'
'Nam, Wonwoo'

_publ_section_title
;
 Tuning the intermolecular dative interactions by altering the ligand
 planarity and counter cations in vanadyl(IV) complexes.
;
_journal_issue 9
_journal_name_full 'Dalton transactions (Cambridge, England : 2003)'
_journal_page_first 1567
_journal_page_last 1569
_journal_paper_doi 10.1039/b501350j
_journal_year 2005
_chemical_formula_sum 'C28 H52 N2 O11 S4 V'
_chemical_formula_weight 771.90
_chemical_name_systematic
;
?
;
_space_group_IT_number 2
_symmetry_cell_setting triclinic
_symmetry_Int_Tables_number 2
_symmetry_space_group_name_Hall '-P 1'
_symmetry_space_group_name_H-M 'P -1'
_atom_sites_solution_hydrogens geom
_atom_sites_solution_primary direct
_atom_sites_solution_secondary difmap
_audit_creation_method SHELXL-97
_cell_angle_alpha 85.200(16)
_cell_angle_beta 88.630(15)
_cell_angle_gamma 72.880(18)
_cell_formula_units_Z 2
_cell_length_a 10.134(2)
_cell_length_b 13.179(3)
_cell_length_c 14.581(2)
_cell_measurement_temperature 293(2)
_cell_volume 1854.6(6)
_computing_structure_refinement 'SHELXL-97 (Sheldrick, 1997)'
_computing_structure_solution 'SHELXS-97 (Sheldrick, 1990)'
_diffrn_ambient_temperature 293(2)
_diffrn_measured_fraction_theta_full 0.422
_diffrn_measured_fraction_theta_max 0.422
_diffrn_measurement_device_type CAD4
_diffrn_measurement_method omega/2theta
_diffrn_radiation_monochromator graphite
_diffrn_radiation_source 'fine-focus sealed tube'
_diffrn_radiation_type MoK\a
_diffrn_radiation_wavelength 0.71073
_diffrn_reflns_av_R_equivalents 0.0470
_diffrn_reflns_av_sigmaI/netI 0.0459
_diffrn_reflns_limit_h_max 11
_diffrn_reflns_limit_h_min 0
_diffrn_reflns_limit_k_max 15
_diffrn_reflns_limit_k_min -14
_diffrn_reflns_limit_l_max 17
_diffrn_reflns_limit_l_min -16
_diffrn_reflns_number 3093
_diffrn_reflns_theta_full 25.65
_diffrn_reflns_theta_max 25.65
_diffrn_reflns_theta_min 1.40
_diffrn_standards_decay_% <3%
_exptl_absorpt_coefficient_mu 0.548
_exptl_absorpt_correction_T_max 0.9223
_exptl_absorpt_correction_T_min 0.8314
_exptl_absorpt_correction_type empirical
_exptl_absorpt_process_details 'Psi scan'
_exptl_crystal_colour blue
_exptl_crystal_density_diffrn 1.382
_exptl_crystal_density_method 'not measured'
_exptl_crystal_description block
_exptl_crystal_F_000 818
_exptl_crystal_size_max 0.35
_exptl_crystal_size_mid 0.30
_exptl_crystal_size_min 0.15
_refine_diff_density_max 0.789
_refine_diff_density_min -0.450
_refine_diff_density_rms 0.085
_refine_ls_extinction_method none
_refine_ls_goodness_of_fit_ref 1.128
_refine_ls_hydrogen_treatment mixed
_refine_ls_matrix_type full
_refine_ls_number_parameters 487
_refine_ls_number_reflns 2957
_refine_ls_number_restraints 22
_refine_ls_restrained_S_all 1.138
_refine_ls_R_factor_all 0.1020
_refine_ls_R_factor_gt 0.0920
_refine_ls_shift/su_max 0.003
_refine_ls_shift/su_mean 0.000
_refine_ls_structure_factor_coef Fsqd
_refine_ls_weighting_details 'calc w=1/[\s^2^(Fo^2^)+(0.1397P)^2^+5.8798P] where P=(Fo^2^+2Fc^2^)/3'
_refine_ls_weighting_scheme calc
_refine_ls_wR_factor_gt 0.2370
_refine_ls_wR_factor_ref 0.2475
_reflns_number_gt 2641
_reflns_number_total 2957
_reflns_threshold_expression >2sigma(I)
_cod_data_source_file b501350j.txt
_cod_data_source_block v
_cod_original_sg_symbol_H-M P-1
_cod_database_code 7008309

loop_
_symmetry_equiv_pos_as_xyz
'x, y, z'
'-x, -y, -z'

loop_
_atom_site_label
_atom_site_type_symbol
_atom_site_fract_x
_atom_site_fract_y
_atom_site_fract_z
_atom_site_U_iso_or_equiv
_atom_site_adp_type
_atom_site_occupancy
_atom_site_symmetry_multiplicity
_atom_site_calc_flag
_atom_site_refinement_flags
_atom_site_disorder_assembly
_atom_site_disorder_group
V V -0.15460(18) 0.33371(14) 0.20267(16) 0.0658(7) Uani 1 1 d . . .
S1 S -0.2165(5) 0.7471(3) 0.3253(3) 0.1179(17) Uani 1 1 d . . .
S2 S -0.4687(3) 0.7674(2) 0.2261(2) 0.0768(10) Uani 1 1 d . . .
S3 S -0.0642(4) -0.0939(3) 0.0913(3) 0.0976(13) Uani 1 1 d . . .
S4 S 0.1983(3) -0.0948(3) 0.1715(3) 0.0944(13) Uani 1 1 d . . .
O1 O -0.0986(8) 0.4119(6) 0.2942(6) 0.086(3) Uani 1 1 d . . .
O2 O -0.3419(7) 0.4236(6) 0.2249(6) 0.072(2) Uani 1 1 d . . .
O3 O -0.0991(15) 0.5423(8) 0.3777(10) 0.170(6) Uani 1 1 d . . .
O4 O -0.4989(9) 0.5767(7) 0.2186(9) 0.125(4) Uani 1 1 d . . .
O5 O 0.0028(7) 0.2199(6) 0.2538(7) 0.085(3) Uani 1 1 d . . .
O6 O -0.2398(7) 0.2218(6) 0.1893(7) 0.095(3) Uani 1 1 d . . .
O7 O 0.1544(10) 0.0632(7) 0.2763(8) 0.116(4) Uani 1 1 d . . .
O8 O -0.2578(9) 0.0732(7) 0.1374(9) 0.116(4) Uani 1 1 d . . .
O9 O -0.1141(9) 0.3723(7) 0.1049(7) 0.091(3) Uani 1 1 d . . .
C1 C -0.1561(15) 0.5070(11) 0.3207(11) 0.091(4) Uani 1 1 d . . .
C2 C -0.3819(12) 0.5230(9) 0.2378(9) 0.068(3) Uani 1 1 d . . .
C3 C -0.2890(11) 0.5740(8) 0.2785(8) 0.060(3) Uani 1 1 d . . .
C4 C -0.3198(12) 0.6815(8) 0.2771(8) 0.062(3) Uani 1 1 d . . .
C5 C -0.3175(17) 0.8786(10) 0.2948(12) 0.107(5) Uani 1 1 d . . .
H5A H -0.3558 0.9112 0.3505 0.128 Uiso 1 1 calc R . .
H5B H -0.2576 0.9182 0.2673 0.128 Uiso 1 1 calc R . .
C6 C -0.425(2) 0.8887(11) 0.2345(15) 0.153(9) Uani 1 1 d . . .
H6A H -0.3992 0.9131 0.1739 0.184 Uiso 1 1 calc R . .
H6B H -0.5054 0.9427 0.2542 0.184 Uiso 1 1 calc R . .
C7 C 0.0446(13) 0.1212(10) 0.2413(11) 0.086(4) Uani 1 1 d . . .
C8 C -0.1865(13) 0.1244(9) 0.1687(11) 0.086(4) Uani 1 1 d . . .
C9 C -0.0379(11) 0.0698(9) 0.1857(10) 0.076(4) Uani 1 1 d . . .
C10 C 0.0227(11) -0.0262(9) 0.1535(9) 0.073(4) Uani 1 1 d . . .
C11 C 0.0779(18) -0.2135(13) 0.0830(15) 0.142(7) Uani 1 1 d . . .
H11A H 0.0707 -0.2665 0.1317 0.170 Uiso 1 1 calc R . .
H11B H 0.0736 -0.2423 0.0245 0.170 Uiso 1 1 calc R . .
C12 C 0.2073(16) -0.1909(14) 0.0907(14) 0.136(7) Uani 1 1 d . . .
H12A H 0.2330 -0.1644 0.0309 0.163 Uiso 1 1 calc R . .
H12B H 0.2784 -0.2562 0.1098 0.163 Uiso 1 1 calc R . .
N1 N 0.3204(12) 0.3157(13) 0.1019(10) 0.099(4) Uani 1 1 d D . .
N2 N 0.2636(11) 0.7574(8) 0.4797(7) 0.071(3) Uani 1 1 d D . .
C13 C 0.444(4) 0.232(2) 0.054(2) 0.113(11) Uani 0.50 1 d P A 1
H13A H 0.4585 0.2613 -0.0078 0.136 Uiso 0.50 1 calc PR A 1
H13B H 0.5284 0.2203 0.0886 0.136 Uiso 0.50 1 calc PR A 1
C14 C 0.412(4) 0.1217(19) 0.048(2) 0.27(2) Uani 1 1 d D . .
H14A H 0.4910 0.0709 0.0240 0.330 Uiso 0.50 1 calc PR A 1
H14B H 0.3345 0.1320 0.0075 0.330 Uiso 0.50 1 calc PR A 1
H14C H 0.3903 0.0957 0.1080 0.330 Uiso 0.50 1 calc PR A 1
H14D H 0.3915 0.0548 0.0504 0.330 Uiso 0.50 1 calc PR A 2
H14E H 0.4955 0.1132 0.0809 0.330 Uiso 0.50 1 calc PR A 2
H14F H 0.4227 0.1454 -0.0153 0.330 Uiso 0.50 1 calc PR A 2
C15 C 0.198(3) 0.320(4) 0.052(3) 0.157(18) Uani 0.50 1 d P A 1
H15A H 0.1194 0.3649 0.0831 0.188 Uiso 0.50 1 calc PR A 1
H15B H 0.1875 0.2486 0.0570 0.188 Uiso 0.50 1 calc PR A 1
C16 C 0.187(2) 0.3587(16) -0.0491(14) 0.153(8) Uani 1 1 d . . .
H16A H 0.1023 0.3539 -0.0737 0.183 Uiso 0.50 1 calc PR A 1
H16B H 0.2637 0.3155 -0.0817 0.183 Uiso 0.50 1 calc PR A 1
H16C H 0.1884 0.4315 -0.0558 0.183 Uiso 0.50 1 calc PR A 1
H16D H 0.1929 0.3956 -0.1079 0.183 Uiso 0.50 1 calc PR A 2
H16E H 0.1047 0.3962 -0.0181 0.183 Uiso 0.50 1 calc PR A 2
H16F H 0.1844 0.2879 -0.0575 0.183 Uiso 0.50 1 calc PR A 2
C17 C 0.318(4) 0.258(5) 0.189(3) 0.17(2) Uani 0.50 1 d P A 1
H17A H 0.2421 0.3002 0.2245 0.201 Uiso 0.50 1 calc PR A 1
H17B H 0.2966 0.1930 0.1784 0.201 Uiso 0.50 1 calc PR A 1
C18 C 0.437(2) 0.230(2) 0.2440(17) 0.235(15) Uani 1 1 d D . .
H18A H 0.4214 0.1917 0.2999 0.283 Uiso 0.50 1 calc PR A 1
H18B H 0.4573 0.2940 0.2583 0.283 Uiso 0.50 1 calc PR A 1
H18C H 0.5129 0.1869 0.2112 0.283 Uiso 0.50 1 calc PR A 1
H18D H 0.5206 0.2172 0.2782 0.283 Uiso 0.50 1 calc PR A 2
H18E H 0.4213 0.1640 0.2334 0.283 Uiso 0.50 1 calc PR A 2
H18F H 0.3608 0.2721 0.2782 0.283 Uiso 0.50 1 calc PR A 2
C19 C 0.347(4) 0.412(5) 0.117(4) 0.21(2) Uani 0.50 1 d PDU A 1
H19A H 0.3598 0.4500 0.0589 0.258 Uiso 0.50 1 calc PR A 1
H19B H 0.4282 0.3995 0.1548 0.258 Uiso 0.50 1 calc PR A 1
C20 C 0.214(3) 0.474(2) 0.167(2) 0.256(17) Uani 1 1 d D . .
H20A H 0.1767 0.4244 0.2027 0.307 Uiso 0.50 1 calc PR A 1
H20B H 0.1472 0.5149 0.1224 0.307 Uiso 0.50 1 calc PR A 1
H20C H 0.2367 0.5208 0.2069 0.307 Uiso 0.50 1 calc PR A 1
H20D H 0.1463 0.5101 0.2096 0.307 Uiso 0.50 1 calc PR A 2
H20E H 0.2001 0.5137 0.1080 0.307 Uiso 0.50 1 calc PR A 2
H20F H 0.3048 0.4677 0.1892 0.307 Uiso 0.50 1 calc PR A 2
C21 C 0.198(3) 0.843(2) 0.4064(19) 0.085(8) Uani 0.50 1 d P B 1
H21A H 0.2211 0.8169 0.3460 0.102 Uiso 0.50 1 calc PR B 1
H21B H 0.2313 0.9042 0.4105 0.102 Uiso 0.50 1 calc PR B 1
C22 C 0.035(2) 0.8754(15) 0.4215(19) 0.184(11) Uani 1 1 d D . .
H22A H -0.0093 0.9319 0.3765 0.221 Uiso 0.50 1 calc PR B 1
H22B H 0.0134 0.8989 0.4821 0.221 Uiso 0.50 1 calc PR B 1
H22C H 0.0025 0.8148 0.4149 0.221 Uiso 0.50 1 calc PR B 1
H22D H -0.0613 0.9049 0.4350 0.221 Uiso 0.50 1 calc PR B 2
H22E H 0.0448 0.8340 0.3692 0.221 Uiso 0.50 1 calc PR B 2
H22F H 0.0758 0.9320 0.4080 0.221 Uiso 0.50 1 calc PR B 2
C23 C 0.214(3) 0.660(2) 0.465(2) 0.095(9) Uani 0.50 1 d P B 1
H23A H 0.2640 0.6032 0.5097 0.114 Uiso 0.50 1 calc PR B 1
H23B H 0.1179 0.6782 0.4841 0.114 Uiso 0.50 1 calc PR B 1
C24 C 0.221(2) 0.6155(13) 0.3852(17) 0.147(8) Uani 1 1 d . . .
H24A H 0.1850 0.5554 0.3932 0.177 Uiso 0.50 1 calc PR B 1
H24B H 0.3148 0.5925 0.3651 0.177 Uiso 0.50 1 calc PR B 1
H24C H 0.1664 0.6670 0.3399 0.177 Uiso 0.50 1 calc PR B 1
H24D H 0.2388 0.5910 0.3247 0.177 Uiso 0.50 1 calc PR B 2
H24E H 0.1227 0.6370 0.3960 0.177 Uiso 0.50 1 calc PR B 2
H24F H 0.2649 0.5590 0.4302 0.177 Uiso 0.50 1 calc PR B 2
C25 C 0.416(3) 0.723(2) 0.469(2) 0.094(9) Uani 0.50 1 d P B 1
H25A H 0.4355 0.7003 0.4072 0.112 Uiso 0.50 1 calc PR B 1
H25B H 0.4468 0.7858 0.4717 0.112 Uiso 0.50 1 calc PR B 1
C26 C 0.5029(18) 0.6397(13) 0.5315(15) 0.142(7) Uani 1 1 d . . .
H26A H 0.5978 0.6268 0.5136 0.170 Uiso 0.50 1 calc PR B 1
H26B H 0.4769 0.5755 0.5293 0.170 Uiso 0.50 1 calc PR B 1
H26C H 0.4912 0.6617 0.5931 0.170 Uiso 0.50 1 calc PR B 1
H26D H 0.5485 0.5913 0.5818 0.170 Uiso 0.50 1 calc PR B 2
H26E H 0.5458 0.6955 0.5205 0.170 Uiso 0.50 1 calc PR B 2
H26F H 0.5097 0.6020 0.4772 0.170 Uiso 0.50 1 calc PR B 2
C27 C 0.240(4) 0.805(3) 0.5750(17) 0.25(4) Uani 0.50 1 d PD B 1
H27A H 0.2876 0.7530 0.6234 0.297 Uiso 0.50 1 calc PR B 1
H27B H 0.1425 0.8292 0.5896 0.297 Uiso 0.50 1 calc PR B 1
C28 C 0.302(4) 0.901(2) 0.563(2) 0.45(5) Uani 1 1 d D . .
H28A H 0.3980 0.8755 0.5463 0.537 Uiso 0.50 1 calc PR B 1
H28B H 0.2940 0.9343 0.6197 0.537 Uiso 0.50 1 calc PR B 1
H28C H 0.2531 0.9517 0.5153 0.537 Uiso 0.50 1 calc PR B 1
H28D H 0.3534 0.8480 0.6084 0.537 Uiso 0.50 1 calc PR B 2
H28E H 0.2066 0.9230 0.5800 0.537 Uiso 0.50 1 calc PR B 2
H28F H 0.3375 0.9612 0.5589 0.537 Uiso 0.50 1 calc PR B 2
C13A C 0.293(3) 0.204(3) 0.091(4) 0.22(3) Uani 0.50 1 d PD A 2
H13C H 0.2744 0.1746 0.1513 0.269 Uiso 0.50 1 calc PR A 2
H13D H 0.2113 0.2166 0.0536 0.269 Uiso 0.50 1 calc PR A 2
C15A C 0.318(4) 0.353(4) 0.011(4) 0.166(18) Uani 0.50 1 d P A 2
H15C H 0.3990 0.3081 -0.0182 0.199 Uiso 0.50 1 calc PR A 2
H15D H 0.3287 0.4238 0.0087 0.199 Uiso 0.50 1 calc PR A 2
C17A C 0.449(4) 0.293(3) 0.150(2) 0.136(13) Uani 0.50 1 d PDU A 2
H17C H 0.4692 0.3584 0.1597 0.163 Uiso 0.50 1 calc PR A 2
H17D H 0.5230 0.2500 0.1135 0.163 Uiso 0.50 1 calc PR A 2
C19A C 0.201(4) 0.365(3) 0.158(3) 0.30(5) Uani 0.50 1 d PD A 2
H19C H 0.2039 0.3263 0.2177 0.357 Uiso 0.50 1 calc PR A 2
H19D H 0.1150 0.3694 0.1274 0.357 Uiso 0.50 1 calc PR A 2
C21A C 0.109(3) 0.803(2) 0.506(2) 0.22(3) Uani 0.50 1 d PD B 2
H21C H 0.0682 0.7451 0.5205 0.259 Uiso 0.50 1 calc PR B 2
H21D H 0.0996 0.8435 0.5594 0.259 Uiso 0.50 1 calc PR B 2
C23A C 0.275(3) 0.707(3) 0.393(2) 0.103(10) Uani 0.50 1 d P B 2
H23C H 0.3718 0.6846 0.3764 0.123 Uiso 0.50 1 calc PR B 2
H23D H 0.2289 0.7623 0.3458 0.123 Uiso 0.50 1 calc PR B 2
C25A C 0.356(4) 0.686(3) 0.555(2) 0.113(11) Uani 0.50 1 d P B 2
H25C H 0.3519 0.7273 0.6074 0.136 Uiso 0.50 1 calc PR B 2
H25D H 0.3183 0.6282 0.5737 0.136 Uiso 0.50 1 calc PR B 2
C27A C 0.318(3) 0.8525(19) 0.466(2) 0.120(12) Uani 0.50 1 d PD B 2
H27C H 0.2642 0.9043 0.4199 0.144 Uiso 0.50 1 calc PR B 2
H27D H 0.4135 0.8311 0.4474 0.144 Uiso 0.50 1 calc PR B 2
OW1 O 0.1345(13) 0.3601(11) 0.4455(9) 0.164(5) Uani 1 1 d . . .
OW2 O 0.254(2) 0.1421(15) 0.4265(10) 0.219(8) Uani 1 1 d . . .

loop_
_atom_site_aniso_label
_atom_site_aniso_U_11
_atom_site_aniso_U_22
_atom_site_aniso_U_33
_atom_site_aniso_U_23
_atom_site_aniso_U_13
_atom_site_aniso_U_12
V 0.0444(11) 0.0456(11) 0.1047(18) 0.0090(10) -0.0082(10) -0.0125(8)
S1 0.144(4) 0.066(2) 0.153(4) 0.007(2) -0.074(3) -0.043(2)
S2 0.071(2) 0.0593(18) 0.092(3) -0.0140(17) -0.0048(17) -0.0043(15)
S3 0.072(2) 0.065(2) 0.155(4) -0.007(2) -0.011(2) -0.0180(17)
S4 0.060(2) 0.074(2) 0.132(3) 0.002(2) -0.013(2) 0.0065(16)
O1 0.070(5) 0.061(5) 0.123(8) 0.007(5) -0.045(5) -0.013(4)
O2 0.043(4) 0.063(5) 0.115(7) -0.016(5) 0.000(4) -0.021(4)
O3 0.234(14) 0.085(7) 0.190(13) 0.004(8) -0.158(12) -0.036(8)
O4 0.049(5) 0.072(6) 0.253(14) -0.056(7) -0.023(7) -0.004(4)
O5 0.046(5) 0.054(5) 0.149(8) 0.012(5) -0.027(5) -0.009(4)
O6 0.039(4) 0.052(5) 0.192(10) -0.004(5) -0.013(5) -0.011(3)
O7 0.079(6) 0.065(6) 0.190(11) 0.003(6) -0.050(7) -0.002(5)
O8 0.059(6) 0.063(5) 0.226(13) -0.017(7) -0.022(6) -0.013(4)
O9 0.074(6) 0.085(6) 0.110(8) 0.003(5) 0.009(5) -0.021(5)
C1 0.112(12) 0.065(9) 0.098(11) 0.015(8) -0.041(9) -0.031(8)
C2 0.053(7) 0.050(7) 0.101(10) -0.020(6) -0.001(7) -0.009(6)
C3 0.065(7) 0.053(7) 0.061(8) 0.010(6) -0.008(6) -0.017(5)
C4 0.076(8) 0.054(7) 0.055(8) 0.003(5) -0.007(6) -0.019(6)
C5 0.120(13) 0.061(8) 0.142(15) -0.014(9) -0.018(11) -0.027(8)
C6 0.186(19) 0.062(9) 0.21(2) 0.048(11) -0.100(17) -0.048(11)
C7 0.059(8) 0.049(7) 0.135(13) 0.013(8) -0.013(8) 0.001(6)
C8 0.063(8) 0.032(6) 0.157(13) 0.004(7) -0.006(8) -0.010(6)
C9 0.049(7) 0.046(7) 0.129(12) 0.010(7) -0.005(7) -0.010(5)
C10 0.047(7) 0.062(7) 0.103(10) 0.014(7) 0.002(6) -0.011(5)
C11 0.114(14) 0.096(12) 0.21(2) -0.075(13) -0.011(13) 0.000(10)
C12 0.068(10) 0.124(14) 0.20(2) -0.066(14) -0.016(11) 0.010(9)
N1 0.058(8) 0.171(14) 0.058(9) -0.007(9) 0.005(6) -0.021(8)
N2 0.102(9) 0.064(6) 0.047(7) -0.010(6) 0.012(6) -0.022(6)
C13 0.16(3) 0.10(2) 0.07(2) 0.009(17) -0.02(2) -0.02(2)
C14 0.42(5) 0.101(18) 0.28(4) -0.04(2) -0.16(4) -0.02(2)
C15 0.045(18) 0.28(6) 0.13(3) -0.01(3) -0.03(2) -0.02(2)
C16 0.138(18) 0.162(19) 0.133(18) 0.013(15) -0.014(14) -0.011(14)
C17 0.08(3) 0.34(7) 0.11(3) 0.03(4) -0.04(2) -0.12(4)
C18 0.14(2) 0.38(4) 0.16(2) 0.04(2) -0.038(17) -0.03(2)
C19 0.23(3) 0.20(3) 0.22(3) -0.02(2) -0.04(2) -0.07(2)
C20 0.20(3) 0.27(3) 0.34(4) -0.20(3) 0.06(3) -0.08(2)
C21 0.09(2) 0.061(15) 0.081(19) 0.005(14) 0.005(15) 0.010(13)
C22 0.137(18) 0.085(12) 0.30(3) 0.018(16) -0.089(19) 0.016(11)
C23 0.12(3) 0.071(18) 0.10(2) -0.018(17) 0.019(19) -0.035(17)
C24 0.136(16) 0.084(12) 0.22(2) -0.032(14) -0.039(15) -0.025(11)
C25 0.071(19) 0.11(2) 0.11(3) -0.06(2) 0.027(17) -0.026(16)
C26 0.102(14) 0.090(12) 0.21(2) -0.015(13) -0.049(13) 0.015(10)
C27 0.19(5) 0.29(7) 0.11(4) 0.11(4) 0.08(4) 0.13(5)
C28 0.48(6) 0.18(3) 0.57(7) -0.28(4) -0.39(6) 0.17(3)
C13A 0.07(2) 0.11(3) 0.50(11) 0.03(5) -0.05(4) -0.04(2)
C15A 0.10(3) 0.17(4) 0.20(6) -0.02(4) 0.04(3) -0.01(3)
C17A 0.13(2) 0.15(2) 0.14(2) -0.038(17) -0.030(16) -0.042(16)
C19A 0.16(5) 0.53(13) 0.26(7) -0.32(9) 0.04(5) -0.11(6)
C21A 0.21(5) 0.07(2) 0.38(8) -0.07(3) 0.25(6) -0.06(3)
C23A 0.08(2) 0.11(2) 0.11(3) 0.04(2) -0.001(18) -0.024(17)
C25A 0.14(3) 0.12(3) 0.08(2) 0.03(2) -0.04(2) -0.04(2)
C27A 0.12(3) 0.068(18) 0.18(4) 0.01(2) -0.04(2) -0.035(17)
OW1 0.116(9) 0.177(12) 0.176(12) 0.049(10) -0.052(9) -0.022(8)
OW2 0.265(19) 0.231(18) 0.129(12) 0.023(12) -0.057(12) -0.028(14)

loop_
_atom_type_symbol
_atom_type_description
_atom_type_scat_dispersion_real
_atom_type_scat_dispersion_imag
_atom_type_scat_source
C C 0.0033 0.0016 'International Tables Vol C Tables 4.2.6.8 and 6.1.1.4'
V V 0.3005 0.5294 'International Tables Vol C Tables 4.2.6.8 and 6.1.1.4'
S S 0.1246 0.1234 'International Tables Vol C Tables 4.2.6.8 and 6.1.1.4'
H H 0.0000 0.0000 'International Tables Vol C Tables 4.2.6.8 and 6.1.1.4'
O O 0.0106 0.0060 'International Tables Vol C Tables 4.2.6.8 and 6.1.1.4'
N N 0.0061 0.0033 'International Tables Vol C Tables 4.2.6.8 and 6.1.1.4'

loop_
_geom_angle_atom_site_label_1
_geom_angle_atom_site_label_2
_geom_angle_atom_site_label_3
_geom_angle
_geom_angle_site_symmetry_1
_geom_angle_site_symmetry_3
_geom_angle_publ_flag
O9 V O6 108.1(5) . . ?
O9 V O1 109.4(4) . . ?
O6 V O1 142.5(4) . . ?
O9 V O5 108.2(4) . . ?
O6 V O5 85.6(3) . . ?
O1 V O5 81.7(3) . . ?
O9 V O2 106.0(4) . . ?
O6 V O2 85.6(3) . . ?
O1 V O2 85.4(3) . . ?
O5 V O2 145.8(4) . . ?
C4 S1 C5 98.1(7) . . ?
C4 S2 C6 97.0(7) . . ?
C10 S3 C11 96.9(7) . . ?
C10 S4 C12 95.9(7) . . ?
C1 O1 V 131.2(8) . . ?
C2 O2 V 128.3(7) . . ?
C7 O5 V 131.2(9) . . ?
C8 O6 V 130.7(8) . . ?
O3 C1 O1 120.1(13) . . ?
O3 C1 C3 120.1(14) . . ?
O1 C1 C3 119.7(12) . . ?
O4 C2 O2 120.6(11) . . ?
O4 C2 C3 118.5(10) . . ?
O2 C2 C3 120.9(10) . . ?
C4 C3 C2 121.5(10) . . ?
C4 C3 C1 118.7(11) . . ?
C2 C3 C1 119.8(10) . . ?
C3 C4 S1 124.1(9) . . ?
C3 C4 S2 122.7(9) . . ?
S1 C4 S2 113.2(6) . . ?
C6 C5 S1 115.3(11) . . ?
C5 C6 S2 113.8(11) . . ?
O7 C7 O5 120.8(13) . . ?
O7 C7 C9 117.6(11) . . ?
O5 C7 C9 121.6(10) . . ?
O8 C8 O6 121.6(11) . . ?
O8 C8 C9 118.2(11) . . ?
O6 C8 C9 120.1(12) . . ?
C10 C9 C8 120.5(12) . . ?
C10 C9 C7 120.2(10) . . ?
C8 C9 C7 119.3(11) . . ?
C9 C10 S3 123.8(9) . . ?
C9 C10 S4 122.6(10) . . ?
S3 C10 S4 113.7(7) . . ?
C12 C11 S3 110.4(12) . . ?
C11 C12 S4 111.7(12) . . ?
C15A N1 C19 83(3) . . ?
C15A N1 C17 168(3) . . ?
C19 N1 C17 108(4) . . ?
C15A N1 C17A 117(2) . . ?
C19 N1 C17A 71(2) . . ?
C17 N1 C17A 68.3(18) . . ?
C15A N1 C15 65(2) . . ?
C19 N1 C15 119(3) . . ?
C17 N1 C15 108(2) . . ?
C17A N1 C15 170(3) . . ?
C15A N1 C19A 117(3) . . ?
C19 N1 C19A 80(2) . . ?
C17 N1 C19A 67(3) . . ?
C17A N1 C19A 113(3) . . ?
C15 N1 C19A 72(2) . . ?
C15A N1 C13A 100(3) . . ?
C19 N1 C13A 177(4) . . ?
C17 N1 C13A 68(3) . . ?
C17A N1 C13A 107(2) . . ?
C15 N1 C13A 64(3) . . ?
C19A N1 C13A 100(2) . . ?
C15A N1 C13 74(2) . . ?
C19 N1 C13 114(2) . . ?
C17 N1 C13 100(3) . . ?
C17A N1 C13 66.9(19) . . ?
C15 N1 C13 106(2) . . ?
C19A N1 C13 164(2) . . ?
C13A N1 C13 66.1(19) . . ?
C23A N2 C25 80.3(16) . . ?
C23A N2 C21 72.5(15) . . ?
C25 N2 C21 110.5(18) . . ?
C23A N2 C27A 109.1(17) . . ?
C25 N2 C27A 69.4(17) . . ?
C21 N2 C27A 62.2(16) . . ?
C23A N2 C25A 113(2) . . ?
C25 N2 C25A 59.1(19) . . ?
C21 N2 C25A 165.7(19) . . ?
C27A N2 C25A 103.6(19) . . ?
C23A N2 C23 55.7(15) . . ?
C25 N2 C23 106.7(17) . . ?
C21 N2 C23 107.5(18) . . ?
C27A N2 C23 164.7(18) . . ?
C25A N2 C23 85.8(18) . . ?
C23A N2 C27 174(2) . . ?
C25 N2 C27 104(2) . . ?
C21 N2 C27 109.1(19) . . ?
C27A N2 C27 76.3(16) . . ?
C25A N2 C27 67(2) . . ?
C23 N2 C27 118.8(19) . . ?
C23A N2 C21A 109.7(19) . . ?
C25 N2 C21A 170.0(19) . . ?
C21 N2 C21A 72.9(15) . . ?
C27A N2 C21A 105.5(17) . . ?
C25A N2 C21A 115.6(19) . . ?
C23 N2 C21A 80.5(17) . . ?
C27 N2 C21A 66.0(19) . . ?
C14 C13 N1 111(3) . . ?
C13A C14 C13 68(2) . . ?
N1 C15 C16 119(3) . . ?
C15 C16 C15A 58(2) . . ?
C18 C17 N1 118(3) . . ?
C17 C18 C17A 65(2) . . ?
N1 C19 C20 103(3) . . ?
C19A C20 C19 74(3) . . ?
N2 C21 C22 107.9(18) . . ?
C21A C22 C21 70.4(15) . . ?
C24 C23 N2 124(2) . . ?
C23 C24 C23A 59.7(18) . . ?
C26 C25 N2 121(2) . . ?
C25 C26 C25A 60.9(16) . . ?
N2 C27 C28 103.9(16) . . ?
C27 C28 C27A 74.0(15) . . ?
C14 C13A N1 115(2) . . ?
N1 C15A C16 118(3) . . ?
N1 C17A C18 108(2) . . ?
N1 C19A C20 103(2) . . ?
C22 C21A N2 106.9(18) . . ?
N2 C23A C24 120(2) . . ?
C26 C25A N2 117(3) . . ?
N2 C27A C28 105.7(18) . . ?

loop_
_geom_bond_atom_site_label_1
_geom_bond_atom_site_label_2
_geom_bond_distance
_geom_bond_site_symmetry_2
_geom_bond_publ_flag
V O9 1.560(9) . ?
V O6 1.941(8) . ?
V O1 1.943(9) . ?
V O5 1.952(7) . ?
V O2 1.955(7) . ?
S1 C4 1.734(12) . ?
S1 C5 1.759(14) . ?
S2 C4 1.738(11) . ?
S2 C6 1.796(15) . ?
S3 C10 1.740(13) . ?
S3 C11 1.806(15) . ?
S4 C10 1.757(11) . ?
S4 C12 1.783(16) . ?
O1 C1 1.304(16) . ?
O2 C2 1.281(12) . ?
O3 C1 1.219(15) . ?
O4 C2 1.214(13) . ?
O5 C7 1.271(14) . ?
O6 C8 1.295(13) . ?
O7 C7 1.243(13) . ?
O8 C8 1.240(14) . ?
C1 C3 1.490(17) . ?
C2 C3 1.468(15) . ?
C3 C4 1.357(14) . ?
C5 C6 1.38(2) . ?
C7 C9 1.508(18) . ?
C8 C9 1.483(16) . ?
C9 C10 1.351(16) . ?
C11 C12 1.44(2) . ?
N1 C15A 1.37(5) . ?
N1 C19 1.40(6) . ?
N1 C17 1.43(4) . ?
N1 C17A 1.43(4) . ?
N1 C15 1.44(3) . ?
N1 C19A 1.47(2) . ?
N1 C13A 1.59(4) . ?
N1 C13 1.60(3) . ?
N2 C23A 1.47(4) . ?
N2 C25 1.48(3) . ?
N2 C21 1.50(3) . ?
N2 C27A 1.504(18) . ?
N2 C25A 1.52(3) . ?
N2 C23 1.55(3) . ?
N2 C27 1.56(2) . ?
N2 C21A 1.56(3) . ?
C13 C14 1.59(4) . ?
C14 C13A 1.53(2) . ?
C15 C16 1.51(4) . ?
C16 C15A 1.59(5) . ?
C17 C18 1.40(3) . ?
C18 C17A 1.56(2) . ?
C19 C20 1.56(2) . ?
C20 C19A 1.49(2) . ?
C21 C22 1.60(3) . ?
C22 C21A 1.56(2) . ?
C23 C24 1.34(3) . ?
C24 C23A 1.48(3) . ?
C25 C26 1.46(3) . ?
C26 C25A 1.47(4) . ?
C27 C28 1.57(2) . ?
C28 C27A 1.58(2) . ?
